data_2205854
loop_
_publ_author_name
'Casellas, Helene'
'Pevec, Andrej'
'Kozlevcar, Bojan'
'Gamez, Patrick'
'Reedijk, Jan'

_publ_section_title
;
 Bis(2,2'-dipyridylamine)dimethanolcopper(II) hexafluorosilicate
;
_journal_issue 6
_journal_name_full 'Acta Crystallographica Section E'
_journal_page_first m1120
_journal_page_last m1122
_journal_paper_doi 10.1107/S1600536805014777
_journal_volume 61
_journal_year 2005
_chemical_formula_iupac '[Cu (C10 H9 N3)2 (C H4 O)2] (Si F6)'
_chemical_formula_moiety 'C22 H26 Cu N6 O2 2+, F6 Si1 2-'
_chemical_formula_sum 'C22 H26 Cu F6 N6 O2 Si'
_chemical_formula_weight 612.12
_chemical_name_systematic
;
Bis(2,2'-dipyridylamine)dimethanolcopper(II) hexafluorosilicate
;
_space_group_IT_number 2
_symmetry_cell_setting triclinic
_symmetry_space_group_name_Hall '-P 1'
_symmetry_space_group_name_H-M 'P -1'
_atom_sites_solution_hydrogens geom
_atom_sites_solution_primary direct
_atom_sites_solution_secondary difmap
_cell_angle_alpha 111.688(2)
_cell_angle_beta 91.079(2)
_cell_angle_gamma 99.634(2)
_cell_formula_units_Z 1
_cell_length_a 8.0593(3)
_cell_length_b 8.4334(3)
_cell_length_c 9.8099(4)
_cell_measurement_reflns_used 2188
_cell_measurement_temperature 150(2)
_cell_measurement_theta_max 27.48
_cell_measurement_theta_min 2.55
_cell_volume 608.44(4)
_computing_cell_refinement 'DENZO--SMN (Otwinowski & Minor, 1997)'
_computing_data_collection 'KappaCCD (Nonius, 1998)'
_computing_data_reduction DENZO--SMN
_computing_molecular_graphics 'ORTEPII (Johnson, 1976)'
_computing_publication_material SHELXL97
_computing_structure_refinement 'SHELXL97 (Sheldrick, 1997)'
_computing_structure_solution 'SIR92 (Giacovazzo, 1993)'
_diffrn_ambient_temperature 150(2)
_diffrn_detector_area_resol_mean 0.055
_diffrn_measured_fraction_theta_full 0.970
_diffrn_measured_fraction_theta_max 0.970
_diffrn_measurement_device_type 'Nonius KappaCCD'
_diffrn_measurement_method '\w scans'
_diffrn_radiation_monochromator graphite
_diffrn_radiation_source 'fine-focus sealed tube'
_diffrn_radiation_type MoK\a
_diffrn_radiation_wavelength 0.71073
_diffrn_reflns_av_R_equivalents 0.0266
_diffrn_reflns_av_sigmaI/netI 0.0418
_diffrn_reflns_limit_h_max 10
_diffrn_reflns_limit_h_min -10
_diffrn_reflns_limit_k_max 10
_diffrn_reflns_limit_k_min -10
_diffrn_reflns_limit_l_max 12
_diffrn_reflns_limit_l_min -12
_diffrn_reflns_number 4671
_diffrn_reflns_theta_full 27.39
_diffrn_reflns_theta_max 27.48
_diffrn_reflns_theta_min 2.55
_exptl_absorpt_coefficient_mu 1.027
_exptl_absorpt_correction_T_max 0.9042
_exptl_absorpt_correction_T_min 0.7833
_exptl_absorpt_correction_type multi-scan
_exptl_absorpt_process_details '(SCALEPACK; Otwinowski & Minor, 1997)'
_exptl_crystal_colour yellow
_exptl_crystal_density_diffrn 1.671
_exptl_crystal_density_method 'not measured'
_exptl_crystal_description prism
_exptl_crystal_F_000 313
_exptl_crystal_size_max 0.25
_exptl_crystal_size_mid 0.20
_exptl_crystal_size_min 0.10
_refine_diff_density_max 0.314
_refine_diff_density_min -0.473
_refine_ls_extinction_method none
_refine_ls_goodness_of_fit_ref 1.060
_refine_ls_hydrogen_treatment mixed
_refine_ls_matrix_type full
_refine_ls_number_parameters 181
_refine_ls_number_reflns 2684
_refine_ls_number_restraints 0
_refine_ls_restrained_S_all 1.060
_refine_ls_R_factor_all 0.0414
_refine_ls_R_factor_gt 0.0319
_refine_ls_shift/su_max 0.0001
_refine_ls_shift/su_mean 0.0001
_refine_ls_structure_factor_coef Fsqd
_refine_ls_weighting_details 'w = 1/[\s^2^(Fo^2^) + 0.7099P] where P = (Fo^2^+2Fc^2^)/3'
_refine_ls_weighting_scheme calc
_refine_ls_wR_factor_gt 0.0696
_refine_ls_wR_factor_ref 0.0742
_reflns_number_gt 2327
_reflns_number_total 2684
_reflns_threshold_expression I>2\s(I)
_cod_data_source_file bd6002.cif
_cod_data_source_block I
_cod_database_code 2205854

loop_
_symmetry_equiv_pos_as_xyz
'x, y, z'
'-x, -y, -z'

loop_
_atom_site_label
_atom_site_fract_x
_atom_site_fract_y
_atom_site_fract_z
_atom_site_U_iso_or_equiv
_atom_site_adp_type
_atom_site_calc_flag
_atom_site_refinement_flags
_atom_site_occupancy
_atom_site_type_symbol
Cu1 0.5000 0.5000 0.5000 0.01646(11) Uani d S 1 Cu
Si1 1.0000 0.0000 0.0000 0.01540(17) Uani d S 1 Si
F1 1.07772(16) 0.19673(15) 0.13482(14) 0.0234(3) Uani d . 1 F
F2 0.97542(16) 0.09647(16) -0.11862(14) 0.0257(3) Uani d . 1 F
F3 0.80195(15) 0.01991(16) 0.04965(14) 0.0233(3) Uani d . 1 F
O1 0.3525(2) 0.21426(19) 0.31992(18) 0.0280(4) Uani d . 1 O
H1 0.2705 0.2118 0.2646 0.042 Uiso calc R 1 H
N1 0.7033(2) 0.4058(2) 0.53269(18) 0.0162(3) Uani d . 1 N
N2 0.6219(2) 0.5532(2) 0.33988(19) 0.0168(4) Uani d . 1 N
N3 0.7374(2) 0.2998(2) 0.2789(2) 0.0184(4) Uani d . 1 N
C10 0.7486(3) 0.4462(3) 0.1110(2) 0.0216(5) Uani d . 1 C
H10 0.7921 0.3548 0.0402 0.026 Uiso calc R 1 H
C11 0.6992(3) 0.4344(3) 0.2444(2) 0.0170(4) Uani d . 1 C
C12 0.6660(3) 0.7238(3) 0.1901(2) 0.0230(5) Uani d . 1 C
H12 0.6587 0.8282 0.1764 0.028 Uiso calc R 1 H
C13 0.8748(3) 0.3353(3) 0.6966(2) 0.0225(5) Uani d . 1 C
H13 0.9090 0.3499 0.7944 0.027 Uiso calc R 1 H
C14 0.8942(3) 0.2085(3) 0.4370(3) 0.0230(5) Uani d . 1 C
H14 0.9396 0.1334 0.3543 0.028 Uiso calc R 1 H
C15 0.7773(3) 0.3065(3) 0.4185(2) 0.0172(4) Uani d . 1 C
C16 0.7327(3) 0.5923(3) 0.0853(2) 0.0237(5) Uani d . 1 C
H16 0.7668 0.6042 -0.0032 0.028 Uiso calc R 1 H
C17 0.6116(3) 0.6983(3) 0.3126(2) 0.0205(4) Uani d . 1 C
H17 0.5640 0.7867 0.3826 0.025 Uiso calc R 1 H
C18 0.7583(3) 0.4240(3) 0.6702(2) 0.0186(4) Uani d . 1 C
H18 0.7139 0.5018 0.7520 0.022 Uiso calc R 1 H
C19 0.9417(3) 0.2234(3) 0.5770(3) 0.0243(5) Uani d . 1 C
H19 1.0199 0.1575 0.5921 0.029 Uiso calc R 1 H
C20 0.3972(3) 0.0469(3) 0.2723(3) 0.0348(6) Uani d . 1 C
H20A 0.4411 0.0199 0.1753 0.052 Uiso calc R 1 H
H20B 0.2972 -0.0404 0.2655 0.052 Uiso calc R 1 H
H20C 0.4842 0.0462 0.3431 0.052 Uiso calc R 1 H
H3 0.772(3) 0.223(3) 0.212(3) 0.022(6) Uiso d . 1 H

loop_
_atom_site_aniso_label
_atom_site_aniso_U_11
_atom_site_aniso_U_22
_atom_site_aniso_U_33
_atom_site_aniso_U_12
_atom_site_aniso_U_13
_atom_site_aniso_U_23
Cu1 0.01969(19) 0.01904(18) 0.01522(19) 0.00916(14) 0.00585(14) 0.00912(14)
Si1 0.0182(4) 0.0138(4) 0.0133(4) 0.0041(3) 0.0038(3) 0.0035(3)
F1 0.0259(7) 0.0167(6) 0.0215(6) 0.0034(5) 0.0024(5) 0.0006(5)
F2 0.0293(7) 0.0272(7) 0.0251(7) 0.0028(6) 0.0001(5) 0.0161(6)
F3 0.0198(6) 0.0239(6) 0.0235(7) 0.0062(5) 0.0064(5) 0.0047(5)
O1 0.0279(9) 0.0216(8) 0.0301(9) 0.0080(7) -0.0050(7) 0.0037(7)
N1 0.0186(9) 0.0164(8) 0.0153(8) 0.0057(7) 0.0030(7) 0.0067(7)
N2 0.0184(9) 0.0181(8) 0.0165(9) 0.0056(7) 0.0044(7) 0.0085(7)
N3 0.0243(10) 0.0180(8) 0.0147(9) 0.0107(7) 0.0073(7) 0.0049(7)
C10 0.0239(11) 0.0249(11) 0.0157(10) 0.0049(9) 0.0046(8) 0.0071(9)
C11 0.0168(10) 0.0183(10) 0.0149(10) 0.0029(8) 0.0022(8) 0.0052(8)
C12 0.0253(12) 0.0225(11) 0.0259(12) 0.0040(9) 0.0011(9) 0.0148(9)
C13 0.0233(11) 0.0259(11) 0.0195(11) 0.0036(9) -0.0019(8) 0.0107(9)
C14 0.0242(11) 0.0227(11) 0.0256(12) 0.0120(9) 0.0082(9) 0.0097(9)
C15 0.0179(10) 0.0164(9) 0.0186(10) 0.0040(8) 0.0040(8) 0.0075(8)
C16 0.0258(12) 0.0302(11) 0.0168(11) 0.0010(9) 0.0016(9) 0.0128(9)
C17 0.0215(11) 0.0187(10) 0.0236(11) 0.0059(8) 0.0032(9) 0.0099(9)
C18 0.0214(11) 0.0185(10) 0.0151(10) 0.0031(8) 0.0012(8) 0.0058(8)
C19 0.0218(11) 0.0265(11) 0.0298(12) 0.0101(9) 0.0009(9) 0.0143(10)
C20 0.0346(14) 0.0200(11) 0.0460(16) 0.0046(10) -0.0100(12) 0.0091(11)

loop_
_atom_type_symbol
_atom_type_description
_atom_type_scat_dispersion_real
_atom_type_scat_dispersion_imag
_atom_type_scat_source
C C 0.0033 0.0016 'International Tables Vol C Tables 4.2.6.8 and 6.1.1.4'
H H 0.0000 0.0000 'International Tables Vol C Tables 4.2.6.8 and 6.1.1.4'
N N 0.0061 0.0033 'International Tables Vol C Tables 4.2.6.8 and 6.1.1.4'
O O 0.0106 0.0060 'International Tables Vol C Tables 4.2.6.8 and 6.1.1.4'
F F 0.0171 0.0103 'International Tables Vol C Tables 4.2.6.8 and 6.1.1.4'
Si Si 0.0817 0.0704 'International Tables Vol C Tables 4.2.6.8 and 6.1.1.4'
Cu Cu 0.3201 1.2651 'International Tables Vol C Tables 4.2.6.8 and 6.1.1.4'

loop_
_geom_angle_atom_site_label_1
_geom_angle_atom_site_label_2
_geom_angle_atom_site_label_3
_geom_angle_site_symmetry_1
_geom_angle_site_symmetry_3
_geom_angle
_geom_angle_publ_flag
N1 Cu1 N1 2_666 . 180.0000(10) yes
N1 Cu1 N2 2_666 2_666 85.95(7) yes
N1 Cu1 N2 . 2_666 94.05(7) yes
N1 Cu1 N2 2_666 . 94.05(7) yes
N1 Cu1 N2 . . 85.95(7) yes
N2 Cu1 N2 2_666 . 180.0 ?
F2 Si1 F2 2_755 . 180.00(6) ?
F2 Si1 F3 2_755 . 90.03(6) ?
F2 Si1 F3 . . 89.97(6) ?
F2 Si1 F3 2_755 2_755 89.97(6) ?
F2 Si1 F3 . 2_755 90.03(6) ?
F3 Si1 F3 . 2_755 180.0 ?
F2 Si1 F1 2_755 . 89.81(6) ?
F2 Si1 F1 . . 90.19(6) ?
F3 Si1 F1 . . 89.96(6) ?
F3 Si1 F1 2_755 . 90.04(6) ?
F2 Si1 F1 2_755 2_755 90.19(6) ?
F2 Si1 F1 . 2_755 89.81(6) ?
F3 Si1 F1 . 2_755 90.04(6) ?
F3 Si1 F1 2_755 2_755 89.96(6) ?
F1 Si1 F1 . 2_755 180.00(12) ?
C20 O1 H1 . . 109.5 ?
C15 N1 C18 . . 117.87(18) ?
C15 N1 Cu1 . . 121.09(14) ?
C18 N1 Cu1 . . 120.63(13) ?
C11 N2 C17 . . 117.42(18) ?
C11 N2 Cu1 . . 120.15(14) ?
C17 N2 Cu1 . . 121.92(14) ?
C11 N3 C15 . . 125.96(18) ?
C11 N3 H3 . . 115.7(17) ?
C15 N3 H3 . . 114.7(17) ?
C16 C10 C11 . . 118.6(2) ?
C16 C10 H10 . . 120.7 ?
C11 C10 H10 . . 120.7 ?
N2 C11 N3 . . 119.65(18) ?
N2 C11 C10 . . 121.99(19) ?
N3 C11 C10 . . 118.32(18) ?
C17 C12 C16 . . 118.4(2) ?
C17 C12 H12 . . 120.8 ?
C16 C12 H12 . . 120.8 ?
C18 C13 C19 . . 118.4(2) ?
C18 C13 H13 . . 120.8 ?
C19 C13 H13 . . 120.8 ?
C19 C14 C15 . . 118.7(2) ?
C19 C14 H14 . . 120.7 ?
C15 C14 H14 . . 120.7 ?
N1 C15 N3 . . 119.40(18) ?
N1 C15 C14 . . 121.90(19) ?
N3 C15 C14 . . 118.70(18) ?
C10 C16 C12 . . 119.6(2) ?
C10 C16 H16 . . 120.2 ?
C12 C16 H16 . . 120.2 ?
N2 C17 C12 . . 123.6(2) ?
N2 C17 H17 . . 118.2 ?
C12 C17 H17 . . 118.2 ?
N1 C18 C13 . . 123.06(19) ?
N1 C18 H18 . . 118.5 ?
C13 C18 H18 . . 118.5 ?
C14 C19 C13 . . 119.7(2) ?
C14 C19 H19 . . 120.1 ?
C13 C19 H19 . . 120.1 ?
O1 C20 H20A . . 109.5 ?
O1 C20 H20B . . 109.5 ?
H20A C20 H20B . . 109.5 ?
O1 C20 H20C . . 109.5 ?
H20A C20 H20C . . 109.5 ?
H20B C20 H20C . . 109.5 ?

loop_
_geom_bond_atom_site_label_1
_geom_bond_atom_site_label_2
_geom_bond_site_symmetry_2
_geom_bond_distance
_geom_bond_publ_flag
Cu1 N1 2_666 2.0061(17) ?
Cu1 N1 . 2.0061(17) yes
Cu1 N2 2_666 2.0165(17) ?
Cu1 N2 . 2.0165(17) yes
Si1 F2 2_755 1.6734(12) ?
Si1 F2 . 1.6734(12) ?
Si1 F3 . 1.6946(12) ?
Si1 F3 2_755 1.6946(12) ?
Si1 F1 . 1.7010(12) ?
Si1 F1 2_755 1.7010(12) ?
O1 C20 . 1.424(3) ?
O1 H1 . 0.8400 ?
N1 C15 . 1.345(3) ?
N1 C18 . 1.357(3) ?
N2 C11 . 1.344(3) ?
N2 C17 . 1.361(3) ?
N3 C11 . 1.376(3) ?
N3 C15 . 1.380(3) ?
N3 H3 . 0.82(3) ?
C10 C16 . 1.371(3) ?
C10 C11 . 1.408(3) ?
C10 H10 . 0.9500 ?
C12 C17 . 1.364(3) ?
C12 C16 . 1.398(3) ?
C12 H12 . 0.9500 ?
C13 C18 . 1.370(3) ?
C13 C19 . 1.391(3) ?
C13 H13 . 0.9500 ?
C14 C19 . 1.373(3) ?
C14 C15 . 1.402(3) ?
C14 H14 . 0.9500 ?
C16 H16 . 0.9500 ?
C17 H17 . 0.9500 ?
C18 H18 . 0.9500 ?
C19 H19 . 0.9500 ?
C20 H20A . 0.9800 ?
C20 H20B . 0.9800 ?
C20 H20C . 0.9800 ?
